data_7215890
loop_
_publ_author_name
'Tumanova, Natalia'
'Tumanov, Nikolay'
'Robeyns, Koen'
'Filinchuk, Yaroslav'
'Wouters, Johan'
'Leyssens, Tom'

_publ_section_title
;
 Structural insight into cocrystallization with zwitterionic co-formers:
 cocrystals of S-naproxen
;
_journal_issue 35
_journal_name_full CrystEngComm
_journal_page_first 8185
_journal_paper_doi 10.1039/C4CE00353E
_journal_volume 16
_journal_year 2014
_chemical_formula_moiety 'C14 H14 O3, C9 H11 N O3'
_chemical_formula_sum 'C23 H25 N O6'
_chemical_formula_weight 411.44
_chemical_name_common 'S-naproxen D-tyrosine'
_chemical_name_systematic
;
(+)-(S)-2-(6-methoxynaphthalen-2-yl)propanoic acid
 (R)-2-Amino-3-(4-hydroxyphenyl)propanoic acid 
;
_space_group_IT_number 4
_symmetry_cell_setting monoclinic
_symmetry_space_group_name_Hall 'P 2yb'
_symmetry_space_group_name_H-M 'P 1 21 1'
_cell_angle_alpha 90.00000
_cell_angle_beta 103.814(2)
_cell_angle_gamma 90.00000
_cell_formula_units_Z 2
_cell_length_a 9.4508(4)
_cell_length_b 5.9725(2)
_cell_length_c 18.9525(7)
_cell_measurement_temperature 295(2)
_cell_volume 1038.83(7)
_computing_structure_refinement FULLPROF
_computing_structure_solution FOX
_diffrn_ambient_temperature 295(2)
_diffrn_detector_area_resol_mean 5.814
_diffrn_detector_type 'Pilatus 2M'
_diffrn_radiation_monochromator 'Si 111'
_diffrn_radiation_probe x-ray
_diffrn_radiation_wavelength 0.823065
_diffrn_source synchrotron
_diffrn_source_type 'ESRF beamline SNBL BM01A'
_exptl_absorpt_coefficient_mu 0.132
_exptl_crystal_density_diffrn 1.315
_exptl_crystal_F_000 436
_pd_char_colour colourless
_pd_instr_location ' ?'
_pd_meas_2theta_range_inc 0.005579
_pd_meas_2theta_range_max 27.39810
_pd_meas_2theta_range_min 2.20020
_pd_meas_number_of_points 4519
_pd_meas_scan_method fixed
_pd_proc_2theta_range_inc 0.005579
_pd_proc_2theta_range_max 27.3930
_pd_proc_2theta_range_min 2.1951
_pd_proc_ls_background_function 'linear interpolation'
_pd_proc_ls_pref_orient_corr ' ?'
_pd_proc_ls_profile_function pseudo-Voigt
_pd_proc_ls_prof_R_factor 4.2494
_pd_proc_ls_prof_wR_expected 0.1815
_pd_proc_ls_prof_wR_factor 5.9863
_pd_proc_number_of_points 4519
_pd_proc_wavelength 0.823065
_pd_spec_mounting ' ?'
_pd_spec_mount_mode transmission
_pd_spec_shape cylinder
_refine_ls_goodness_of_fit_all 32.9759
_refine_ls_number_parameters 23
_refine_ls_number_reflns 305
_refine_ls_number_restraints 90
_refine_ls_R_I_factor 8.9902
_refine_ls_shift/su_max 0.01
_cod_data_source_file c4ce00353e5.cif
_cod_data_source_block S-naproxen_D-tyrosine
_cod_depositor_comments
;
The following automatic conversions were performed:

'_symmetry_cell_setting' value 'Monoclinic' changed to 'monoclinic'
according to
/usr/data/users/saulius/crontab/automatic-downloads/rss-feeds/RSC/lib/dictionaries/cif_core.dic
dictionary named 'cif_core.dic' version 2.4.2 from 2011-04-26.

Automatic conversion script
Id: cif_fix_values 2281 2013-09-26 08:29:07Z andrius 

 Adding full bibliography for 7215887--7215890.cif.
;
_cod_database_code 7215890
_pd_proc_ls_prof_cr_factor 14.9372
_pd_proc_ls_prof_cwr_factor 17.7186
_pd_proc_ls_prof_cwr_expected 0.5373
_pd_proc_ls_prof_chi2 1087.4119
_pd_proc_ls_prof_echi2 1100.6230

loop_
_symmetry_equiv_pos_as_xyz
x,y,z
-x,y+1/2,-z

loop_
_atom_site_label
_atom_site_fract_x
_atom_site_fract_y
_atom_site_fract_z
_atom_site_U_iso_or_equiv
_atom_site_occupancy
_atom_site_adp_type
_atom_site_type_symbol
O1 0.2583(3) 0.7538(3) 0.82055(10) 0.01267 1.00000 Uiso O
O2 0.3163(3) 0.4688(3) 0.75529(10) 0.01267 1.00000 Uiso O
C1 0.2284(3) 0.6393(3) 0.76506(10) 0.01267 1.00000 Uiso C
C3 0.1041(3) 0.6931(3) 0.69953(10) 0.01267 1.00000 Uiso C
H3 0.0580(3) 0.5449(3) 0.68296(10) 0.01267 1.00000 Uiso H
C4 0.1612(3) 0.7897(3) 0.63854(10) 0.01267 1.00000 Uiso C
C14 0.1512(3) 0.6635(3) 0.57521(10) 0.01267 1.00000 Uiso C
H14 0.1099(3) 0.5213(3) 0.57153(10) 0.01267 1.00000 Uiso H
C13 0.2038(3) 0.7465(3) 0.51722(10) 0.01267 1.00000 Uiso C
C12 0.1809(3) 0.6275(3) 0.45194(10) 0.01267 1.00000 Uiso C
H12 0.1359(3) 0.4880(3) 0.44733(10) 0.01267 1.00000 Uiso H
C11 0.2242(3) 0.7158(3) 0.39233(10) 0.01267 1.00000 Uiso C
H11 0.2135(3) 0.6263(3) 0.35123(10) 0.01267 1.00000 Uiso H
C9 0.2878(3) 0.9272(3) 0.39652(10) 0.01267 1.00000 Uiso C
C8 0.3156(3) 1.0447(3) 0.46225(10) 0.01267 1.00000 Uiso C
H8 0.3628(3) 1.1822(3) 0.46522(10) 0.01267 1.00000 Uiso H
C7 0.2730(3) 0.9575(3) 0.52300(10) 0.01267 1.00000 Uiso C
C6 0.2912(3) 1.0771(3) 0.58839(10) 0.01267 1.00000 Uiso C
H6 0.3347(3) 1.2177(3) 0.59329(10) 0.01267 1.00000 Uiso H
C5 0.2372(3) 0.9931(3) 0.64567(10) 0.01267 1.00000 Uiso C
H5 0.2467(3) 1.0704(3) 0.68947(10) 0.01267 1.00000 Uiso H
C2 -0.0124(3) 0.8359(3) 0.71884(10) 0.01267 1.00000 Uiso C
H2a -0.0232(3) 0.8050(3) 0.76858(10) 0.01267 1.00000 Uiso H
H2b -0.1085(3) 0.8084(3) 0.68602(10) 0.01267 1.00000 Uiso H
H2c 0.0122(3) 0.9953(3) 0.71661(10) 0.01267 1.00000 Uiso H
O3 0.3406(3) 1.0221(3) 0.34219(10) 0.01267 1.00000 Uiso O
C10 0.4684(3) 1.1460(3) 0.36419(10) 0.01267 1.00000 Uiso C
H10b 0.4476(3) 1.3068(3) 0.35991(10) 0.01267 1.00000 Uiso H
H10c 0.5331(3) 1.1093(3) 0.33119(10) 0.01267 1.00000 Uiso H
H10a 0.5206(3) 1.1056(3) 0.41428(10) 0.01267 1.00000 Uiso H
H2 0.3912(3) 0.4623(3) 0.79081(10) 0.01267 1.00000 Uiso H
O4 0.5440(2) 0.4634(4) 0.86518(13) 0.01267 1.00000 Uiso O
O5 0.6171(2) 0.2755(4) 0.97489(13) 0.01267 1.00000 Uiso O
O6 1.2496(2) 0.1744(4) 0.95649(13) 0.01267 1.00000 Uiso O
H6a 1.2885(2) 0.0637(4) 0.97778(13) 0.01267 1.00000 Uiso H
N1 0.5762(2) -0.1079(4) 0.93000(13) 0.01267 1.00000 Uiso N
H1a 0.4962(2) -0.1232(4) 0.94901(13) 0.01267 1.00000 Uiso H
H1b 0.6605(2) -0.0886(4) 0.96505(13) 0.01267 1.00000 Uiso H
H1c 0.5757(2) -0.2368(4) 0.90455(13) 0.01267 1.00000 Uiso H
C15 0.5738(2) 0.2963(4) 0.90610(13) 0.01267 1.00000 Uiso C
C23 0.8937(2) -0.0914(4) 0.90198(13) 0.01267 1.00000 Uiso C
H23 0.8531(2) -0.2301(4) 0.90803(13) 0.01267 1.00000 Uiso H
C22 1.0406(2) -0.0551(4) 0.93475(13) 0.01267 1.00000 Uiso C
H22 1.0960(2) -0.1673(4) 0.96245(13) 0.01267 1.00000 Uiso H
C16 0.5463(2) 0.0606(4) 0.87058(13) 0.01267 1.00000 Uiso C
H16 0.4427(2) 0.0426(4) 0.84453(13) 0.01267 1.00000 Uiso H
C19 0.8801(2) 0.2738(4) 0.84561(13) 0.01267 1.00000 Uiso C
H19 0.8282(2) 0.3855(4) 0.81611(13) 0.01267 1.00000 Uiso H
C20 1.0276(2) 0.3094(4) 0.87807(13) 0.01267 1.00000 Uiso C
H20 1.0712(2) 0.4435(4) 0.86977(13) 0.01267 1.00000 Uiso H
C21 1.1057(2) 0.1466(4) 0.92355(13) 0.01267 1.00000 Uiso C
C17 0.6530(2) 0.0325(4) 0.82033(13) 0.01267 1.00000 Uiso C
H17a 0.6262(2) 0.1330(4) 0.77730(13) 0.01267 1.00000 Uiso H
H17b 0.6431(2) -0.1214(4) 0.80071(13) 0.01267 1.00000 Uiso H
C18 0.8109(2) 0.0749(4) 0.85835(13) 0.01267 1.00000 Uiso C

loop_
_atom_type_symbol
_atom_type_scat_Cromer_Mann_a1
_atom_type_scat_Cromer_Mann_b1
_atom_type_scat_Cromer_Mann_a2
_atom_type_scat_Cromer_Mann_b2
_atom_type_scat_Cromer_Mann_a3
_atom_type_scat_Cromer_Mann_b3
_atom_type_scat_Cromer_Mann_a4
_atom_type_scat_Cromer_Mann_b4
_atom_type_scat_Cromer_Mann_c
_atom_type_scat_dispersion_real
_atom_type_scat_dispersion_imag
_atom_type_scat_source
o 3.04850 13.27710 2.28680 5.70110 1.54630 0.32390 0.86700 32.90890 0.25080 0.00800 0.00600 International_Tables_for_Crystallography_Vol.C(1991)_Tables_6.1.1.4_and_6.1.1.5
c 2.31000 20.84390 1.02000 10.20750 1.58860 0.56870 0.86500 51.65120 0.21560 0.00200 0.00200 International_Tables_for_Crystallography_Vol.C(1991)_Tables_6.1.1.4_and_6.1.1.5
h 0.49300 10.51090 0.32291 26.12570 0.14019 3.14236 0.04081 57.79970 0.00304 0.00000 0.00000 International_Tables_for_Crystallography_Vol.C(1991)_Tables_6.1.1.4_and_6.1.1.5
n 12.21260 0.00570 3.13220 9.89330 2.01250 28.99750 1.16630 0.58260 -11.52900 0.00400 0.00300 International_Tables_for_Crystallography_Vol.C(1991)_Tables_6.1.1.4_and_6.1.1.5

loop_
_geom_angle_atom_site_label_1
_geom_angle_atom_site_label_2
_geom_angle_atom_site_label_3
_geom_angle
_geom_angle_site_symmetry_1
_geom_angle_site_symmetry_3
C1 O2 H2 110.3(4) 1_555 1_555
O1 C1 O2 120.8(3) 1_555 1_555
C14 C4 C5 118.5(2) 1_555 1_555
C4 C14 H14 119.8(3) 1_555 1_555
C4 C14 C13 121.2(3) 1_555 1_555
H14 C14 C13 119.0(4) 1_555 1_555
C14 C13 C12 120.4(3) 1_555 1_555
C14 C13 C7 120.0(3) 1_555 1_555
C12 C13 C7 119.6(2) 1_555 1_555
C13 C12 H12 120.6(3) 1_555 1_555
C13 C12 C11 120.8(3) 1_555 1_555
H12 C12 C11 118.6(4) 1_555 1_555
C12 C11 H11 117.8(3) 1_555 1_555
C12 C11 C9 120.2(3) 1_555 1_555
H11 C11 C9 121.9(3) 1_555 1_555
C11 C9 C8 119.5(2) 1_555 1_555
C11 C9 O3 124.2(3) 1_555 1_555
C8 C9 O3 115.9(3) 1_555 1_555
C9 C8 H8 118.8(3) 1_555 1_555
C9 C8 C7 120.9(3) 1_555 1_555
H8 C8 C7 120.3(4) 1_555 1_555
C13 C7 C8 119.0(3) 1_555 1_555
C13 C7 C6 118.6(2) 1_555 1_555
C8 C7 C6 122.3(3) 1_555 1_555
C7 C6 H6 120.4(3) 1_555 1_555
C7 C6 C5 120.8(3) 1_555 1_555
H6 C6 C5 118.8(4) 1_555 1_555
C4 C5 C6 120.7(3) 1_555 1_555
C4 C5 H5 116.9(3) 1_555 1_555
C6 C5 H5 122.4(4) 1_555 1_555
H2a C2 H2b 106.3(4) 1_555 1_555
H2a C2 H2c 107.5(4) 1_555 1_555
H2b C2 H2c 109.0(4) 1_555 1_555
C9 O3 C10 116.1(3) 1_555 1_555
O3 C10 H10b 110.7(3) 1_555 1_555
O3 C10 H10c 108.2(4) 1_555 1_555
O3 C10 H10a 110.8(3) 1_555 1_555
H10b C10 H10c 107.7(4) 1_555 1_555
H10b C10 H10a 111.3(3) 1_555 1_555
H10c C10 H10a 107.9(4) 1_555 1_555
H6a O6 C21 114.2(4) 1_555 1_555
H1a N1 H1b 112.6(4) 1_555 1_555
H1a N1 H1c 103.0(5) 1_555 1_555
H1a N1 C16 109.9(4) 1_555 1_555
H1b N1 H1c 112.7(4) 1_555 1_555
H1b N1 C16 116.1(3) 1_555 1_555
H1c N1 C16 101.3(4) 1_555 1_555
O4 C15 O5 132.8(3) 1_555 1_555
H23 C23 C22 118.6(3) 1_555 1_555
H23 C23 C18 120.9(4) 1_555 1_555
C22 C23 C18 120.5(2) 1_555 1_555
C23 C22 H22 120.3(3) 1_555 1_555
C23 C22 C21 119.7(3) 1_555 1_555
H22 C22 C21 119.9(4) 1_555 1_555
N1 C16 H16 106.9(3) 1_555 1_555
H19 C19 C20 118.8(3) 1_555 1_555
H19 C19 C18 120.6(4) 1_555 1_555
C20 C19 C18 120.6(3) 1_555 1_555
C19 C20 H20 119.4(3) 1_555 1_555
C19 C20 C21 119.5(2) 1_555 1_555
H20 C20 C21 121.1(4) 1_555 1_555
O6 C21 C22 117.7(3) 1_555 1_555
O6 C21 C20 121.5(3) 1_555 1_555
C22 C21 C20 120.8(3) 1_555 1_555
H17a C17 H17b 105.7(4) 1_555 1_555
C23 C18 C19 118.8(3) 1_555 1_555

loop_
_geom_bond_atom_site_label_1
_geom_bond_atom_site_label_2
_geom_bond_distance
_geom_bond_site_symmetry_2
O1 C1 1.229(3) 1_555
O2 C1 1.355(3) 1_555
O2 H2 0.853(3) 1_555
C1 C3 1.526(3) 1_555
C3 H3 1.003(3) 1_555
C3 C4 1.503(3) 1_555
C3 C2 1.505(4) 1_555
C4 C14 1.401(3) 1_555
C4 C5 1.401(3) 1_555
C14 H14 0.930(3) 1_555
C14 C13 1.401(3) 1_555
C13 C12 1.398(3) 1_555
C13 C7 1.412(3) 1_555
C12 H12 0.930(3) 1_555
C12 C11 1.394(3) 1_555
C11 H11 0.930(3) 1_555
C11 C9 1.392(3) 1_555
C9 C8 1.399(3) 1_555
C9 O3 1.370(3) 1_555
C8 H8 0.930(3) 1_555
C8 C7 1.407(3) 1_555
C7 C6 1.405(3) 1_555
C6 H6 0.930(3) 1_555
C6 C5 1.398(3) 1_555
C5 H5 0.935(3) 1_555
C2 H2a 0.989(3) 1_555
C2 H2b 0.984(3) 1_555
C2 H2c 0.983(3) 1_555
O3 C10 1.393(3) 1_555
C10 H10b 0.980(3) 1_555
C10 H10c 0.998(4) 1_555
C10 H10a 0.990(3) 1_555
O4 C15 1.254(3) 1_555
O5 C15 1.276(3) 1_555
O6 H6a 0.815(3) 1_555
O6 C21 1.364(3) 1_555
N1 H1a 0.916(3) 1_555
N1 H1b 0.915(3) 1_555
N1 H1c 0.908(3) 1_555
N1 C16 1.486(3) 1_555
C15 O4 1.254(3) 1_555
C15 O5 1.276(3) 1_555
C15 C16 1.555(3) 1_555
C23 H23 0.931(3) 1_555
C23 C22 1.396(3) 1_555
C23 C18 1.405(3) 1_555
C22 H22 0.931(3) 1_555
C22 C21 1.392(3) 1_555
C16 N1 1.486(3) 1_555
C16 H16 0.992(3) 1_555
C16 C17 1.553(3) 1_555
C19 H19 0.931(3) 1_555
C19 C20 1.399(3) 1_555
C19 C18 1.404(3) 1_555
C20 H20 0.931(3) 1_555
C20 C21 1.389(3) 1_555
C17 H17a 0.995(3) 1_555
C17 H17b 0.988(3) 1_555
C17 C18 1.516(3) 1_555

loop_
_geom_hbond_atom_site_label_D
_geom_hbond_atom_site_label_H
_geom_hbond_atom_site_label_A
_geom_hbond_site_symmetry_A
_geom_hbond_distance_DH
_geom_hbond_distance_HA
_geom_hbond_distance_DA
_geom_hbond_angle_DHA
N1 H1A O5 2_647 0.916(3) 2.081(3) 2.940(3) 155.6(3)
N1 H1B O6 2_747 0.915(3) 2.082(3) 2.709(3) 124.7(2)
N1 H1C O4 1_545 0.908(3) 1.935(3) 2.825(3) 165.9(3)
O2 H2 O4 1_555 0.853(3) 1.761(3) 2.613(3) 177.0(2)
O6 H6A O5 2_747 0.815(3) 2.045(3) 2.859(3) 176.4(3)
